data_1572070
loop_
_publ_author_name
'K\"orner, Lukas'
'Bockfeld, Dirk'
'Bannenberg, Thomas'
'Tamm, Matthias'

_publ_section_title
;
 2,3-Diamino-4,5-diarylcyclopentadienone iron carbonyl complexes as
 catalysts for reductive amination reactions
;
_journal_issue 16
_journal_name_full 'Catalysis Science &amp; Technology'
_journal_page_first 4522
_journal_page_last 4532
_journal_paper_doi 10.1039/D4CY00372A
_journal_volume 14
_journal_year 2024
_chemical_formula_moiety 'C25 H23 Fe N3 O3'
_chemical_formula_sum 'C25 H23 Fe N3 O3'
_chemical_formula_weight 469.31
_space_group_crystal_system monoclinic
_space_group_IT_number 14
_space_group_name_Hall '-P 2yn'
_space_group_name_H-M_alt 'P 1 21/n 1'
_atom_sites_solution_hydrogens geom
_atom_sites_solution_primary iterative
_atom_sites_solution_secondary difmap
_audit_creation_method SHELXL-2018/3
_audit_update_record
;
2024-03-06 deposited with the CCDC.	2024-07-05 downloaded from the CCDC.
;
_cell_angle_alpha 90
_cell_angle_beta 98.189(3)
_cell_angle_gamma 90
_cell_formula_units_Z 4
_cell_length_a 7.1127(2)
_cell_length_b 14.3100(4)
_cell_length_c 21.7165(6)
_cell_measurement_reflns_used 52820
_cell_measurement_temperature 100(2)
_cell_measurement_theta_max 37.6410
_cell_measurement_theta_min 2.3500
_cell_volume 2187.83(11)
_computing_cell_refinement 'CrysAlisPro 1.171.42.64a (Rigaku OD, 2022)'
_computing_data_collection 'CrysAlisPro 1.171.42.64a (Rigaku OD, 2022)'
_computing_data_reduction 'CrysAlisPro 1.171.42.64a (Rigaku OD, 2022)'
_computing_publication_material 'OLEX2 v1.3 (O. V. Dolomanov et al., J. Appl. Cryst., 2009, 42, 339-341)'
_computing_structure_refinement 'SHELXL-2018/3 (G. M. Sheldrick, Acta Cryst., 2015, C71, 3-8)'
_computing_structure_solution 'SHELXT 2018/2 (G. M. Sheldrick, Acta Cryst., 2015, A71, 3-8)'
_diffrn_ambient_environment N~2~
_diffrn_ambient_temperature 100(2)
_diffrn_detector 'Hybrid Pixel Array Detector'
_diffrn_detector_area_resol_mean 10.0000
_diffrn_detector_type HyPix
_diffrn_measured_fraction_theta_full 0.999
_diffrn_measured_fraction_theta_max 0.951
_diffrn_measurement_device 'four-circle diffractometer'
_diffrn_measurement_device_type 'XtaLAB Synergy, Single source at offset/far, HyPix'
_diffrn_measurement_method '\w scans'
_diffrn_radiation_monochromator mirror
_diffrn_radiation_probe x-ray
_diffrn_radiation_type 'Mo K\a'
_diffrn_radiation_wavelength 0.71073
_diffrn_reflns_av_R_equivalents 0.0561
_diffrn_reflns_av_unetI/netI 0.0298
_diffrn_reflns_Laue_measured_fraction_full 0.999
_diffrn_reflns_Laue_measured_fraction_max 0.951
_diffrn_reflns_limit_h_max 12
_diffrn_reflns_limit_h_min -11
_diffrn_reflns_limit_k_max 24
_diffrn_reflns_limit_k_min -23
_diffrn_reflns_limit_l_max 37
_diffrn_reflns_limit_l_min -37
_diffrn_reflns_number 110079
_diffrn_reflns_point_group_measured_fraction_full 0.999
_diffrn_reflns_point_group_measured_fraction_max 0.951
_diffrn_reflns_theta_full 25.242
_diffrn_reflns_theta_max 37.924
_diffrn_reflns_theta_min 2.370
_diffrn_source 'micro-focus sealed X-ray tube'
_diffrn_source_type 'PhotonJet (Mo) X-ray Source'
_exptl_absorpt_coefficient_mu 0.722
_exptl_absorpt_correction_T_max 1.000
_exptl_absorpt_correction_T_min 0.712
_exptl_absorpt_correction_type gaussian
_exptl_absorpt_process_details
;
CrysAlisPro 1.171.42.64a (Rigaku Oxford Diffraction, 2022)
Numerical absorption correction based on gaussian integration over
a multifaceted crystal model
Empirical absorption correction using spherical harmonics,
implemented in SCALE3 ABSPACK scaling algorithm.
;
_exptl_crystal_colour yellow
_exptl_crystal_density_diffrn 1.425
_exptl_crystal_description block
_exptl_crystal_F_000 976
_exptl_crystal_size_max 0.120
_exptl_crystal_size_mid 0.090
_exptl_crystal_size_min 0.070
_refine_diff_density_max 0.604
_refine_diff_density_min -0.292
_refine_diff_density_rms 0.070
_refine_ls_extinction_method none
_refine_ls_goodness_of_fit_ref 1.056
_refine_ls_hydrogen_treatment constr
_refine_ls_matrix_type full
_refine_ls_number_parameters 292
_refine_ls_number_reflns 11282
_refine_ls_number_restraints 0
_refine_ls_restrained_S_all 1.056
_refine_ls_R_factor_all 0.0484
_refine_ls_R_factor_gt 0.0356
_refine_ls_shift/su_max 0.002
_refine_ls_shift/su_mean 0.000
_refine_ls_structure_factor_coef Fsqd
_refine_ls_weighting_details 'w=1/[\s^2^(Fo^2^)+(0.0531P)^2^+0.3262P] where P=(Fo^2^+2Fc^2^)/3'
_refine_ls_weighting_scheme calc
_refine_ls_wR_factor_gt 0.0942
_refine_ls_wR_factor_ref 0.0987
_reflns_Friedel_coverage 0.000
_reflns_number_gt 9080
_reflns_number_total 11282
_reflns_threshold_expression 'I > 2\s(I)'
_cod_data_source_file d4cy00372a3.cif
_cod_data_source_block lk41db
_cod_depositor_comments 'Adding full bibliography for 1572060--1572070.cif.'
_cod_original_sg_symbol_H-M 'P 21/n'
_cod_database_code 1572070
_shelx_shelxl_version_number 2018/3
_shelx_space_group_comment
;
The symmetry employed for this shelxl refinement is uniquely defined
by the following loop, which should always be used as a source of
symmetry information in preference to the above space-group names.
They are only intended as comments.
;
_shelx_estimated_absorpt_t_min 0.918
_shelx_estimated_absorpt_t_max 0.951
_oxdiff_exptl_absorpt_empirical_full_min 0.824
_oxdiff_exptl_absorpt_empirical_full_max 1.370
_oxdiff_exptl_absorpt_empirical_details
;
Empirical correction (ABSPACK) includes:
- Absorption correction using spherical harmonics
- Frame scaling
- Detector area scaling
;

loop_
_space_group_symop_operation_xyz
'x, y, z'
'-x+1/2, y+1/2, -z+1/2'
'-x, -y, -z'
'x-1/2, -y-1/2, z-1/2'

loop_
_atom_site_label
_atom_site_type_symbol
_atom_site_fract_x
_atom_site_fract_y
_atom_site_fract_z
_atom_site_U_iso_or_equiv
_atom_site_adp_type
_atom_site_occupancy
_atom_site_site_symmetry_order
_atom_site_calc_flag
_atom_site_refinement_flags_posn
_atom_site_refinement_flags_adp
_atom_site_refinement_flags_occupancy
_atom_site_disorder_assembly
_atom_site_disorder_group
Fe1 Fe 0.69643(2) 0.69306(2) 0.62826(2) 0.01498(4) Uani 1 1 d . . . . .
O1 O 0.32650(10) 0.59460(5) 0.53747(3) 0.01849(12) Uani 1 1 d . . . . .
O2 O 1.04390(13) 0.60426(9) 0.69046(5) 0.0482(3) Uani 1 1 d . . . . .
O3 O 0.87341(12) 0.87762(6) 0.64645(4) 0.03049(17) Uani 1 1 d . . . . .
N1 N 0.54488(12) 0.64043(6) 0.75611(3) 0.01875(13) Uani 1 1 d . . . . .
N2 N 0.42463(12) 0.82007(5) 0.70286(4) 0.01765(13) Uani 1 1 d . . . . .
N3 N 0.75897(11) 0.65446(6) 0.54624(4) 0.01883(13) Uani 1 1 d . . . . .
C1 C 0.39633(12) 0.63228(6) 0.58674(4) 0.01514(13) Uani 1 1 d . . . . .
C2 C 0.49796(12) 0.58731(6) 0.64296(4) 0.01526(13) Uani 1 1 d . . . . .
C3 C 0.51109(12) 0.65526(6) 0.69247(4) 0.01547(13) Uani 1 1 d . . . . .
C4 C 0.44935(12) 0.74447(6) 0.66594(4) 0.01542(13) Uani 1 1 d . . . . .
C5 C 0.41118(12) 0.73368(6) 0.59932(4) 0.01492(13) Uani 1 1 d . . . . .
C6 C 0.51099(12) 0.48469(6) 0.64746(4) 0.01590(14) Uani 1 1 d . . . . .
C7 C 0.57527(13) 0.43380(6) 0.59951(4) 0.01818(15) Uani 1 1 d . . . . .
H7 H 0.623241 0.465830 0.566728 0.022 Uiso 1 1 calc R U . . .
C8 C 0.56937(14) 0.33660(7) 0.59955(5) 0.02158(16) Uani 1 1 d . . . . .
H8 H 0.613020 0.302584 0.566785 0.026 Uiso 1 1 calc R U . . .
C9 C 0.49965(15) 0.28909(7) 0.64747(5) 0.02395(18) Uani 1 1 d . . . . .
H9 H 0.493047 0.222781 0.646945 0.029 Uiso 1 1 calc R U . . .
C10 C 0.43964(14) 0.33897(7) 0.69614(5) 0.02304(17) Uani 1 1 d . . . . .
H10 H 0.395840 0.306598 0.729558 0.028 Uiso 1 1 calc R U . . .
C11 C 0.44372(13) 0.43621(7) 0.69592(4) 0.01941(15) Uani 1 1 d . . . . .
H11 H 0.400555 0.469941 0.728882 0.023 Uiso 1 1 calc R U . . .
C12 C 0.70893(15) 0.58450(7) 0.78152(4) 0.02248(17) Uani 1 1 d . . . . .
H12A H 0.725075 0.532997 0.753000 0.034 Uiso 1 1 calc R U . . .
H12B H 0.689068 0.559131 0.822014 0.034 Uiso 1 1 calc R U . . .
H12C H 0.822975 0.623769 0.786646 0.034 Uiso 1 1 calc R U . . .
C13 C 0.50121(15) 0.71991(7) 0.79419(4) 0.02230(17) Uani 1 1 d . . . . .
H13A H 0.580904 0.715845 0.835371 0.027 Uiso 1 1 calc R U . . .
H13B H 0.366672 0.715813 0.800897 0.027 Uiso 1 1 calc R U . . .
C14 C 0.53447(15) 0.81417(7) 0.76510(4) 0.02170(17) Uani 1 1 d . . . . .
H14A H 0.495554 0.864952 0.791553 0.026 Uiso 1 1 calc R U . . .
H14B H 0.671308 0.821907 0.762304 0.026 Uiso 1 1 calc R U . . .
C15 C 0.40243(15) 0.91351(7) 0.67603(4) 0.02145(16) Uani 1 1 d . . . . .
H15A H 0.518138 0.930864 0.659096 0.032 Uiso 1 1 calc R U . . .
H15B H 0.380070 0.958317 0.708331 0.032 Uiso 1 1 calc R U . . .
H15C H 0.294148 0.914147 0.642618 0.032 Uiso 1 1 calc R U . . .
C16 C 0.32792(13) 0.80072(6) 0.55068(4) 0.01549(13) Uani 1 1 d . . . . .
C17 C 0.13074(14) 0.80491(7) 0.53650(5) 0.02083(16) Uani 1 1 d . . . . .
H17 H 0.054544 0.767239 0.559165 0.025 Uiso 1 1 calc R U . . .
C18 C 0.04349(16) 0.86341(8) 0.48967(5) 0.0275(2) Uani 1 1 d . . . . .
H18 H -0.091129 0.865774 0.480795 0.033 Uiso 1 1 calc R U . . .
C19 C 0.15340(18) 0.91818(7) 0.45602(5) 0.0269(2) Uani 1 1 d . . . . .
H19 H 0.094569 0.958947 0.424501 0.032 Uiso 1 1 calc R U . . .
C20 C 0.35010(17) 0.91304(7) 0.46872(5) 0.0265(2) Uani 1 1 d . . . . .
H20 H 0.425877 0.949678 0.445285 0.032 Uiso 1 1 calc R U . . .
C21 C 0.43711(15) 0.85442(7) 0.51566(5) 0.02223(17) Uani 1 1 d . . . . .
H21 H 0.571762 0.851100 0.523803 0.027 Uiso 1 1 calc R U . . .
C22 C 0.90544(15) 0.63865(8) 0.66780(5) 0.02628(19) Uani 1 1 d . . . . .
C23 C 0.80347(14) 0.80509(7) 0.63742(4) 0.02060(16) Uani 1 1 d . . . . .
C24 C 0.81873(13) 0.62969(7) 0.50265(4) 0.01860(15) Uani 1 1 d . . . . .
C25 C 0.90616(14) 0.59912(7) 0.44927(4) 0.02123(16) Uani 1 1 d . . . . .
H25A H 0.863748 0.639584 0.413581 0.032 Uiso 1 1 calc R U . . .
H25B H 0.868795 0.534462 0.438907 0.032 Uiso 1 1 calc R U . . .
H25C H 1.044686 0.602781 0.459461 0.032 Uiso 1 1 calc R U . . .

loop_
_atom_site_aniso_label
_atom_site_aniso_U_11
_atom_site_aniso_U_22
_atom_site_aniso_U_33
_atom_site_aniso_U_23
_atom_site_aniso_U_13
_atom_site_aniso_U_12
Fe1 0.01377(6) 0.01740(6) 0.01388(6) -0.00046(4) 0.00231(4) -0.00240(4)
O1 0.0203(3) 0.0174(3) 0.0167(3) -0.0011(2) -0.0013(2) -0.0026(2)
O2 0.0220(4) 0.0716(8) 0.0505(6) 0.0280(5) 0.0033(4) 0.0091(4)
O3 0.0324(4) 0.0263(4) 0.0338(4) -0.0081(3) 0.0086(3) -0.0117(3)
N1 0.0210(3) 0.0226(3) 0.0127(3) 0.0013(2) 0.0023(2) 0.0032(3)
N2 0.0212(3) 0.0174(3) 0.0141(3) -0.0015(2) 0.0019(2) 0.0006(2)
N3 0.0170(3) 0.0203(3) 0.0193(3) 0.0000(3) 0.0030(3) -0.0033(3)
C1 0.0143(3) 0.0158(3) 0.0153(3) 0.0008(2) 0.0020(2) -0.0020(2)
C2 0.0151(3) 0.0154(3) 0.0153(3) 0.0012(2) 0.0021(3) -0.0014(2)
C3 0.0150(3) 0.0182(3) 0.0134(3) 0.0011(3) 0.0024(2) -0.0008(3)
C4 0.0149(3) 0.0171(3) 0.0145(3) -0.0005(3) 0.0029(2) -0.0009(3)
C5 0.0151(3) 0.0157(3) 0.0138(3) 0.0007(2) 0.0017(2) -0.0018(2)
C6 0.0148(3) 0.0160(3) 0.0164(3) 0.0019(3) 0.0003(3) -0.0018(3)
C7 0.0185(4) 0.0172(3) 0.0184(4) 0.0008(3) 0.0012(3) 0.0003(3)
C8 0.0216(4) 0.0181(4) 0.0235(4) -0.0013(3) -0.0019(3) 0.0011(3)
C9 0.0242(4) 0.0172(4) 0.0278(5) 0.0038(3) -0.0055(3) -0.0027(3)
C10 0.0229(4) 0.0212(4) 0.0235(4) 0.0065(3) -0.0020(3) -0.0062(3)
C11 0.0190(4) 0.0208(4) 0.0181(4) 0.0027(3) 0.0013(3) -0.0048(3)
C12 0.0269(4) 0.0225(4) 0.0166(4) 0.0007(3) -0.0017(3) 0.0050(3)
C13 0.0265(4) 0.0271(4) 0.0139(3) 0.0008(3) 0.0047(3) 0.0066(3)
C14 0.0250(4) 0.0246(4) 0.0149(3) -0.0036(3) 0.0004(3) 0.0023(3)
C15 0.0269(4) 0.0179(4) 0.0195(4) -0.0021(3) 0.0029(3) 0.0000(3)
C16 0.0186(3) 0.0144(3) 0.0136(3) -0.0002(2) 0.0024(3) -0.0019(3)
C17 0.0189(4) 0.0237(4) 0.0198(4) 0.0034(3) 0.0025(3) 0.0000(3)
C18 0.0250(5) 0.0319(5) 0.0246(4) 0.0052(4) 0.0002(4) 0.0065(4)
C19 0.0397(6) 0.0214(4) 0.0188(4) 0.0036(3) 0.0010(4) 0.0047(4)
C20 0.0381(6) 0.0212(4) 0.0203(4) 0.0055(3) 0.0041(4) -0.0062(4)
C21 0.0247(4) 0.0220(4) 0.0201(4) 0.0042(3) 0.0035(3) -0.0065(3)
C22 0.0188(4) 0.0354(5) 0.0251(4) 0.0071(4) 0.0045(3) -0.0015(4)
C23 0.0190(4) 0.0242(4) 0.0194(4) -0.0029(3) 0.0053(3) -0.0040(3)
C24 0.0161(3) 0.0213(4) 0.0182(4) 0.0000(3) 0.0018(3) -0.0020(3)
C25 0.0185(4) 0.0278(4) 0.0177(4) -0.0026(3) 0.0035(3) 0.0007(3)

loop_
_atom_type_symbol
_atom_type_description
_atom_type_scat_dispersion_real
_atom_type_scat_dispersion_imag
_atom_type_scat_source
C C 0.0033 0.0016 'International Tables Vol C Tables 4.2.6.8 and 6.1.1.4'
H H 0.0000 0.0000 'International Tables Vol C Tables 4.2.6.8 and 6.1.1.4'
Fe Fe 0.3463 0.8444 'International Tables Vol C Tables 4.2.6.8 and 6.1.1.4'
N N 0.0061 0.0033 'International Tables Vol C Tables 4.2.6.8 and 6.1.1.4'
O O 0.0106 0.0060 'International Tables Vol C Tables 4.2.6.8 and 6.1.1.4'

loop_
_exptl_crystal_face_index_h
_exptl_crystal_face_index_k
_exptl_crystal_face_index_l
_exptl_crystal_face_perp_dist
-10 3 8 0.0343
-1 -18 -14 0.0428
10 0 -6 0.0533
0 18 14 0.0316
-10 1 8 0.0333
0 17 -17 0.0104
0 -17 16 0.0571
0 3 30 0.0594

loop_
_geom_angle_atom_site_label_1
_geom_angle_atom_site_label_2
_geom_angle_atom_site_label_3
_geom_angle
_geom_angle_site_symmetry_1
_geom_angle_site_symmetry_3
_geom_angle_publ_flag
C23 Fe1 C22 91.47(5) . . ?
C23 Fe1 N3 101.87(4) . . ?
C22 Fe1 N3 91.87(4) . . ?
C23 Fe1 C5 99.38(4) . . ?
C22 Fe1 C5 163.50(4) . . ?
N3 Fe1 C5 97.96(3) . . ?
C23 Fe1 C3 116.99(4) . . ?
C22 Fe1 C3 97.21(4) . . ?
N3 Fe1 C3 139.68(3) . . ?
C5 Fe1 C3 66.81(3) . . ?
C23 Fe1 C2 155.61(4) . . ?
C22 Fe1 C2 98.20(4) . . ?
N3 Fe1 C2 100.15(3) . . ?
C5 Fe1 C2 67.12(3) . . ?
C3 Fe1 C2 39.73(3) . . ?
C23 Fe1 C4 90.52(4) . . ?
C22 Fe1 C4 129.04(4) . . ?
N3 Fe1 C4 137.17(3) . . ?
C5 Fe1 C4 39.27(3) . . ?
C3 Fe1 C4 39.29(3) . . ?
C2 Fe1 C4 66.02(3) . . ?
C23 Fe1 C1 136.54(4) . . ?
C22 Fe1 C1 131.92(4) . . ?
N3 Fe1 C1 81.96(3) . . ?
C5 Fe1 C1 38.03(3) . . ?
C3 Fe1 C1 62.90(3) . . ?
C2 Fe1 C1 37.93(3) . . ?
C4 Fe1 C1 62.12(3) . . ?
C3 N1 C12 118.54(8) . . ?
C3 N1 C13 115.07(8) . . ?
C12 N1 C13 115.80(8) . . ?
C4 N2 C15 120.32(7) . . ?
C4 N2 C14 113.45(7) . . ?
C15 N2 C14 115.78(8) . . ?
C24 N3 Fe1 170.99(8) . . ?
O1 C1 C2 127.93(8) . . ?
O1 C1 C5 126.67(8) . . ?
C2 C1 C5 105.17(7) . . ?
O1 C1 Fe1 136.08(6) . . ?
C2 C1 Fe1 62.29(4) . . ?
C5 C1 Fe1 62.02(4) . . ?
C3 C2 C6 128.71(7) . . ?
C3 C2 C1 107.15(7) . . ?
C6 C2 C1 120.55(7) . . ?
C3 C2 Fe1 70.00(5) . . ?
C6 C2 Fe1 133.07(6) . . ?
C1 C2 Fe1 79.78(5) . . ?
N1 C3 C2 128.61(8) . . ?
N1 C3 C4 122.25(8) . . ?
C2 C3 C4 108.36(7) . . ?
N1 C3 Fe1 131.25(6) . . ?
C2 C3 Fe1 70.26(5) . . ?
C4 C3 Fe1 72.19(5) . . ?
N2 C4 C5 130.47(8) . . ?
N2 C4 C3 121.40(8) . . ?
C5 C4 C3 108.00(7) . . ?
N2 C4 Fe1 131.71(6) . . ?
C5 C4 Fe1 68.42(5) . . ?
C3 C4 Fe1 68.52(5) . . ?
C4 C5 C1 106.80(7) . . ?
C4 C5 C16 130.03(8) . . ?
C1 C5 C16 119.46(7) . . ?
C4 C5 Fe1 72.31(5) . . ?
C1 C5 Fe1 79.96(5) . . ?
C16 C5 Fe1 130.99(6) . . ?
C7 C6 C11 118.95(8) . . ?
C7 C6 C2 119.56(8) . . ?
C11 C6 C2 121.23(8) . . ?
C8 C7 C6 120.44(9) . . ?
C7 C8 C9 120.17(9) . . ?
C10 C9 C8 119.84(9) . . ?
C11 C10 C9 120.07(9) . . ?
C10 C11 C6 120.50(9) . . ?
N1 C13 C14 113.31(8) . . ?
N2 C14 C13 109.89(8) . . ?
C21 C16 C17 118.52(8) . . ?
C21 C16 C5 123.19(8) . . ?
C17 C16 C5 118.12(8) . . ?
C18 C17 C16 121.11(9) . . ?
C19 C18 C17 119.90(10) . . ?
C18 C19 C20 119.55(9) . . ?
C19 C20 C21 120.42(9) . . ?
C16 C21 C20 120.45(10) . . ?
O2 C22 Fe1 176.47(10) . . ?
O3 C23 Fe1 176.69(9) . . ?
N3 C24 C25 176.54(10) . . ?

loop_
_geom_bond_atom_site_label_1
_geom_bond_atom_site_label_2
_geom_bond_distance
_geom_bond_site_symmetry_2
_geom_bond_publ_flag
Fe1 C23 1.7737(10) . ?
Fe1 C22 1.7861(11) . ?
Fe1 N3 1.9752(8) . ?
Fe1 C5 2.1180(9) . ?
Fe1 C3 2.1210(8) . ?
Fe1 C2 2.1244(8) . ?
Fe1 C4 2.1700(8) . ?
Fe1 C1 2.3616(9) . ?
O1 C1 1.2374(10) . ?
O2 C22 1.1472(14) . ?
O3 C23 1.1555(12) . ?
N1 C3 1.3850(11) . ?
N1 C12 1.4571(12) . ?
N1 C13 1.4652(13) . ?
N2 C4 1.3726(11) . ?
N2 C15 1.4581(12) . ?
N2 C14 1.4642(12) . ?
N3 C24 1.1476(12) . ?
C1 C2 1.4751(12) . ?
C1 C5 1.4775(12) . ?
C2 C3 1.4427(12) . ?
C2 C6 1.4738(12) . ?
C3 C4 1.4431(12) . ?
C4 C5 1.4417(12) . ?
C5 C16 1.4862(12) . ?
C6 C7 1.3997(13) . ?
C6 C11 1.4005(12) . ?
C7 C8 1.3915(13) . ?
C8 C9 1.3922(15) . ?
C9 C10 1.3920(16) . ?
C10 C11 1.3918(14) . ?
C13 C14 1.5221(15) . ?
C16 C21 1.3929(13) . ?
C16 C17 1.3937(13) . ?
C17 C18 1.3931(14) . ?
C18 C19 1.3863(16) . ?
C19 C20 1.3889(17) . ?
C20 C21 1.3951(14) . ?
C24 C25 1.4585(13) . ?

loop_
_geom_torsion_atom_site_label_1
_geom_torsion_atom_site_label_2
_geom_torsion_atom_site_label_3
_geom_torsion_atom_site_label_4
_geom_torsion
_geom_torsion_site_symmetry_1
_geom_torsion_site_symmetry_2
_geom_torsion_site_symmetry_3
_geom_torsion_site_symmetry_4
_geom_torsion_publ_flag
O1 C1 C2 C3 -166.31(9) . . . . ?
C5 C1 C2 C3 18.97(9) . . . . ?
Fe1 C1 C2 C3 65.21(6) . . . . ?
O1 C1 C2 C6 -5.90(14) . . . . ?
C5 C1 C2 C6 179.38(7) . . . . ?
Fe1 C1 C2 C6 -134.37(8) . . . . ?
O1 C1 C2 Fe1 128.47(9) . . . . ?
C5 C1 C2 Fe1 -46.24(6) . . . . ?
C12 N1 C3 C2 51.99(13) . . . . ?
C13 N1 C3 C2 -164.75(9) . . . . ?
C12 N1 C3 C4 -139.37(9) . . . . ?
C13 N1 C3 C4 3.89(12) . . . . ?
C12 N1 C3 Fe1 -45.22(12) . . . . ?
C13 N1 C3 Fe1 98.04(10) . . . . ?
C6 C2 C3 N1 2.18(15) . . . . ?
C1 C2 C3 N1 160.46(9) . . . . ?
Fe1 C2 C3 N1 -127.59(9) . . . . ?
C6 C2 C3 C4 -167.72(8) . . . . ?
C1 C2 C3 C4 -9.43(9) . . . . ?
Fe1 C2 C3 C4 62.52(6) . . . . ?
C6 C2 C3 Fe1 129.76(9) . . . . ?
C1 C2 C3 Fe1 -71.95(6) . . . . ?
C15 N2 C4 C5 -17.96(14) . . . . ?
C14 N2 C4 C5 -161.38(9) . . . . ?
C15 N2 C4 C3 166.77(8) . . . . ?
C14 N2 C4 C3 23.35(12) . . . . ?
C15 N2 C4 Fe1 78.52(11) . . . . ?
C14 N2 C4 Fe1 -64.90(11) . . . . ?
N1 C3 C4 N2 1.34(13) . . . . ?
C2 C3 C4 N2 172.01(8) . . . . ?
Fe1 C3 C4 N2 -126.70(8) . . . . ?
N1 C3 C4 C5 -174.87(8) . . . . ?
C2 C3 C4 C5 -4.21(9) . . . . ?
Fe1 C3 C4 C5 57.09(6) . . . . ?
N1 C3 C4 Fe1 128.04(8) . . . . ?
C2 C3 C4 Fe1 -61.29(6) . . . . ?
N2 C4 C5 C1 -159.61(9) . . . . ?
C3 C4 C5 C1 16.14(9) . . . . ?
Fe1 C4 C5 C1 73.29(6) . . . . ?
N2 C4 C5 C16 -2.04(15) . . . . ?
C3 C4 C5 C16 173.71(8) . . . . ?
Fe1 C4 C5 C16 -129.14(9) . . . . ?
N2 C4 C5 Fe1 127.10(10) . . . . ?
C3 C4 C5 Fe1 -57.15(6) . . . . ?
O1 C1 C5 C4 163.66(9) . . . . ?
C2 C1 C5 C4 -21.53(9) . . . . ?
Fe1 C1 C5 C4 -67.93(6) . . . . ?
O1 C1 C5 C16 3.27(13) . . . . ?
C2 C1 C5 C16 178.07(7) . . . . ?
Fe1 C1 C5 C16 131.68(8) . . . . ?
O1 C1 C5 Fe1 -128.41(9) . . . . ?
C2 C1 C5 Fe1 46.39(6) . . . . ?
C3 C2 C6 C7 -152.70(9) . . . . ?
C1 C2 C6 C7 51.53(12) . . . . ?
Fe1 C2 C6 C7 -54.12(12) . . . . ?
C3 C2 C6 C11 33.33(13) . . . . ?
C1 C2 C6 C11 -122.44(9) . . . . ?
Fe1 C2 C6 C11 131.91(8) . . . . ?
C11 C6 C7 C8 1.05(13) . . . . ?
C2 C6 C7 C8 -173.05(8) . . . . ?
C6 C7 C8 C9 -0.13(14) . . . . ?
C7 C8 C9 C10 -1.41(15) . . . . ?
C8 C9 C10 C11 2.02(15) . . . . ?
C9 C10 C11 C6 -1.09(14) . . . . ?
C7 C6 C11 C10 -0.45(13) . . . . ?
C2 C6 C11 C10 173.56(8) . . . . ?
C3 N1 C13 C14 -32.40(12) . . . . ?
C12 N1 C13 C14 111.89(10) . . . . ?
C4 N2 C14 C13 -50.31(11) . . . . ?
C15 N2 C14 C13 164.53(8) . . . . ?
N1 C13 C14 N2 56.01(11) . . . . ?
C4 C5 C16 C21 98.68(12) . . . . ?
C1 C5 C16 C21 -106.13(10) . . . . ?
Fe1 C5 C16 C21 -3.10(13) . . . . ?
C4 C5 C16 C17 -86.06(12) . . . . ?
C1 C5 C16 C17 69.14(11) . . . . ?
Fe1 C5 C16 C17 172.16(7) . . . . ?
C21 C16 C17 C18 -1.89(15) . . . . ?
C5 C16 C17 C18 -177.38(9) . . . . ?
C16 C17 C18 C19 0.45(16) . . . . ?
C17 C18 C19 C20 1.03(17) . . . . ?
C18 C19 C20 C21 -1.06(17) . . . . ?
C17 C16 C21 C20 1.85(14) . . . . ?
C5 C16 C21 C20 177.10(9) . . . . ?
C19 C20 C21 C16 -0.40(16) . . . . ?

loop_
_exptl_oxdiff_crystal_face_indexfrac_h
_exptl_oxdiff_crystal_face_indexfrac_k
_exptl_oxdiff_crystal_face_indexfrac_l
_exptl_oxdiff_crystal_face_x
_exptl_oxdiff_crystal_face_y
_exptl_oxdiff_crystal_face_z
-9.8936 2.5138 7.5092 -0.0373 0.0274 0.9989
-0.6003 -17.8764 -13.6581 0.7922 -0.6079 -0.0536
10.0159 -0.2534 -5.8082 -0.0632 0.0497 -0.9968
-0.1631 17.8804 14.0888 -0.7867 0.6036 0.1294
-9.9554 0.8722 7.7361 0.0441 0.0194 0.9988
0.3296 16.9651 -16.5209 -0.9239 -0.3826 -0.0089
0.1678 -17.0360 16.1605 0.9231 0.3823 -0.0411
-0.2198 3.1021 30.0301 0.0262 0.9925 0.1190
